data_7158600
loop_
_publ_author_name
'Chernykh, Anton V.'
'Chernykh, Alla V.'
'Radchenko, Dmytro S.'
'Chheda, Pratik Rajesh'
'Rusanov, Eduard B.'
'Grygorenko, Oleksandr O.'
'Spies, M. Ashley'
'Volochnyuk, Dmitriy M.'
'Komarov, Igor V.'

_publ_section_title
;
 A stereochemical journey around spirocyclic glutamic acid analogs
;
_journal_name_full 'Organic &amp; Biomolecular Chemistry'
_journal_paper_doi 10.1039/D2OB00146B
_journal_year 2022
_chemical_absolute_configuration rmad
_chemical_formula_moiety 'C16 H26 N2 O3 S'
_chemical_formula_sum 'C16 H26 N2 O3 S'
_chemical_formula_weight 326.45
_space_group_crystal_system monoclinic
_space_group_IT_number 4
_space_group_name_Hall 'P 2yb'
_space_group_name_H-M_alt 'P 1 21 1'
_atom_sites_solution_hydrogens mixed
_audit_creation_method SHELXL-2016/4
_audit_update_record
;
2021-09-08 deposited with the CCDC.	2022-03-03 downloaded from the CCDC.
;
_cell_angle_alpha 90
_cell_angle_beta 110.390(4)
_cell_angle_gamma 90
_cell_formula_units_Z 2
_cell_length_a 9.705(3)
_cell_length_b 8.9445(19)
_cell_length_c 11.226(2)
_cell_measurement_reflns_used 404
_cell_measurement_temperature 173(2)
_cell_measurement_theta_max 20.52
_cell_measurement_theta_min 2.39
_cell_volume 913.4(4)
_computing_cell_refinement 'Bruker SMART'
_computing_data_collection 'Bruker SMART'
_computing_data_reduction 'Bruker SAINT'
_computing_molecular_graphics 'Bruker SHELXTL'
_computing_publication_material 'Bruker SHELXTL'
_computing_structure_refinement 'SHELXL-2016/4 (Sheldrick, 2016)'
_computing_structure_solution 'Bruker SHELXTL'
_diffrn_ambient_temperature 173(2)
_diffrn_measured_fraction_theta_full 1.000
_diffrn_measured_fraction_theta_max 0.992
_diffrn_measurement_device_type 'CCD area detector'
_diffrn_measurement_method 'omega scans'
_diffrn_radiation_monochromator graphite
_diffrn_radiation_source 'sealed tube'
_diffrn_radiation_type MoK\a
_diffrn_radiation_wavelength 0.71073
_diffrn_reflns_av_R_equivalents 0.0498
_diffrn_reflns_av_unetI/netI 0.0570
_diffrn_reflns_Laue_measured_fraction_full 1.000
_diffrn_reflns_Laue_measured_fraction_max 0.992
_diffrn_reflns_limit_h_max 12
_diffrn_reflns_limit_h_min -11
_diffrn_reflns_limit_k_max 11
_diffrn_reflns_limit_k_min -11
_diffrn_reflns_limit_l_max 14
_diffrn_reflns_limit_l_min -14
_diffrn_reflns_number 14266
_diffrn_reflns_point_group_measured_fraction_full 1.000
_diffrn_reflns_point_group_measured_fraction_max 0.990
_diffrn_reflns_theta_full 25.242
_diffrn_reflns_theta_max 27.260
_diffrn_reflns_theta_min 1.935
_exptl_absorpt_coefficient_mu 0.190
_exptl_absorpt_correction_T_max 0.97
_exptl_absorpt_correction_T_min 0.70
_exptl_absorpt_correction_type numerical
_exptl_absorpt_process_details SADABS
_exptl_crystal_colour colourless
_exptl_crystal_density_diffrn 1.187
_exptl_crystal_description block
_exptl_crystal_F_000 352
_exptl_crystal_size_max 0.350
_exptl_crystal_size_mid 0.260
_exptl_crystal_size_min 0.190
_refine_diff_density_max 0.224
_refine_diff_density_min -0.225
_refine_diff_density_rms 0.043
_refine_ls_abs_structure_details
;
 Flack x determined using 1305 quotients [(I+)-(I-)]/[(I+)+(I-)]
 (Parsons, Flack and Wagner, Acta Cryst. B69 (2013) 249-259).
;
_refine_ls_abs_structure_Flack -0.04(4)
_refine_ls_extinction_method none
_refine_ls_goodness_of_fit_ref 1.049
_refine_ls_hydrogen_treatment mixed
_refine_ls_matrix_type full
_refine_ls_number_parameters 203
_refine_ls_number_reflns 4062
_refine_ls_number_restraints 2
_refine_ls_restrained_S_all 1.049
_refine_ls_R_factor_all 0.0579
_refine_ls_R_factor_gt 0.0428
_refine_ls_shift/su_max 0.013
_refine_ls_shift/su_mean 0.002
_refine_ls_structure_factor_coef Fsqd
_refine_ls_weighting_details 'w=1/[\s^2^(Fo^2^)+(0.0450P)^2^] where P=(Fo^2^+2Fc^2^)/3'
_refine_ls_weighting_scheme calc
_refine_ls_wR_factor_gt 0.0913
_refine_ls_wR_factor_ref 0.0974
_reflns_Friedel_coverage 0.874
_reflns_Friedel_fraction_full 0.999
_reflns_Friedel_fraction_max 0.988
_reflns_number_gt 3359
_reflns_number_total 4062
_reflns_threshold_expression 'I > 2\s(I)'
_cod_data_source_file d2ob00146b2.cif
_cod_data_source_block xray43[51b]
_cod_original_sg_symbol_H-M 'P 21'
_cod_database_code 7158600
_shelx_shelxl_version_number 2016/4
_shelx_space_group_comment
;
The symmetry employed for this shelxl refinement is uniquely defined
by the following loop, which should always be used as a source of
symmetry information in preference to the above space-group names.
They are only intended as comments.
;
_shelx_estimated_absorpt_t_min 0.936
_shelx_estimated_absorpt_t_max 0.965

loop_
_space_group_symop_operation_xyz
'x, y, z'
'-x, y+1/2, -z'

loop_
_atom_site_label
_atom_site_type_symbol
_atom_site_fract_x
_atom_site_fract_y
_atom_site_fract_z
_atom_site_U_iso_or_equiv
_atom_site_adp_type
_atom_site_occupancy
_atom_site_site_symmetry_order
_atom_site_calc_flag
_atom_site_refinement_flags_posn
_atom_site_refinement_flags_adp
_atom_site_refinement_flags_occupancy
_atom_site_disorder_assembly
_atom_site_disorder_group
S1 S 0.40606(8) 0.27239(8) 0.58140(7) 0.02708(19) Uani 1 1 d . . . . .
N1 N 0.5065(3) 0.4267(3) 0.6280(2) 0.0259(6) Uani 1 1 d D . . . .
N2 N 0.8023(4) 0.3585(3) 0.5339(3) 0.0464(8) Uani 1 1 d . . . . .
O1 O 0.4257(2) 0.2045(2) 0.4670(2) 0.0373(6) Uani 1 1 d . . . . .
O2 O 0.8098(4) 0.1991(4) 1.1250(4) 0.0834(12) Uani 1 1 d . . . . .
O3 O 0.6600(3) 0.3938(3) 1.0717(2) 0.0472(6) Uani 1 1 d . . . . .
C1 C 0.6630(3) 0.4051(3) 0.6920(3) 0.0252(6) Uani 1 1 d . . . . .
C2 C 0.7411(3) 0.5262(3) 0.7901(3) 0.0294(7) Uani 1 1 d . . . . .
H2A H 0.802728 0.595057 0.760975 0.035 Uiso 1 1 calc R U . . .
H2B H 0.674500 0.582348 0.823533 0.035 Uiso 1 1 calc R U . . .
C3 C 0.8287(3) 0.4026(4) 0.8796(3) 0.0302(7) Uani 1 1 d . . . . .
C4 C 0.7112(3) 0.2902(4) 0.8024(3) 0.0288(7) Uani 1 1 d . . . . .
H4A H 0.634751 0.268875 0.839759 0.035 Uiso 1 1 calc R U . . .
H4B H 0.752259 0.196621 0.781489 0.035 Uiso 1 1 calc R U . . .
C5 C 0.9903(4) 0.3715(4) 0.8945(3) 0.0389(8) Uani 1 1 d . . . . .
H5A H 1.003348 0.282436 0.847127 0.047 Uiso 1 1 calc R U . . .
H5B H 1.041835 0.459242 0.876149 0.047 Uiso 1 1 calc R U . . .
C6 C 1.0251(4) 0.3434(5) 1.0357(4) 0.0578(12) Uani 1 1 d . . . . .
H6A H 1.110231 0.401370 1.091038 0.069 Uiso 1 1 calc R U . . .
H6B H 1.035486 0.236124 1.059011 0.069 Uiso 1 1 calc R U . . .
C7 C 0.8762(4) 0.4097(4) 1.0267(3) 0.0389(8) Uani 1 1 d . . . . .
H7 H 0.887113 0.515616 1.057174 0.047 Uiso 1 1 calc R U . . .
C8 C 0.7824(4) 0.3223(4) 1.0823(3) 0.0425(9) Uani 1 1 d . . . . .
C9 C 0.5485(4) 0.3179(4) 1.1110(3) 0.0455(9) Uani 1 1 d . . . . .
H9 H 0.577947 0.211484 1.133214 0.055 Uiso 1 1 calc R U . . .
C10 C 0.5409(7) 0.3976(8) 1.2243(5) 0.106(2) Uani 1 1 d . . . . .
H10A H 0.467222 0.349639 1.253127 0.158 Uiso 1 1 calc R U . . .
H10B H 0.637109 0.393650 1.292383 0.158 Uiso 1 1 calc R U . . .
H10C H 0.513229 0.502057 1.202300 0.158 Uiso 1 1 calc R U . . .
C11 C 0.4074(5) 0.3233(7) 1.0016(4) 0.0860(18) Uani 1 1 d . . . . .
H11A H 0.330473 0.273424 1.024848 0.129 Uiso 1 1 calc R U . . .
H11B H 0.379617 0.427774 0.979551 0.129 Uiso 1 1 calc R U . . .
H11C H 0.419241 0.272400 0.928512 0.129 Uiso 1 1 calc R U . . .
C12 C 0.7410(3) 0.3781(3) 0.6028(3) 0.0310(7) Uani 1 1 d . . . . .
C13 C 0.2244(4) 0.3631(4) 0.5256(3) 0.0326(8) Uani 1 1 d . . . . .
C14 C 0.1167(4) 0.2327(4) 0.4829(4) 0.0481(10) Uani 1 1 d . . . . .
H14A H 0.126745 0.167648 0.555671 0.072 Uiso 1 1 calc R U . . .
H14B H 0.016057 0.271299 0.448464 0.072 Uiso 1 1 calc R U . . .
H14C H 0.138366 0.175359 0.417064 0.072 Uiso 1 1 calc R U . . .
C15 C 0.2109(4) 0.4646(4) 0.4150(4) 0.0484(10) Uani 1 1 d . . . . .
H15A H 0.225105 0.406402 0.346208 0.073 Uiso 1 1 calc R U . . .
H15B H 0.112955 0.510285 0.384628 0.073 Uiso 1 1 calc R U . . .
H15C H 0.285758 0.543142 0.442168 0.073 Uiso 1 1 calc R U . . .
C16 C 0.2037(4) 0.4449(5) 0.6362(4) 0.0525(11) Uani 1 1 d . . . . .
H16A H 0.213477 0.374110 0.705327 0.079 Uiso 1 1 calc R U . . .
H16B H 0.278469 0.523175 0.666231 0.079 Uiso 1 1 calc R U . . .
H16C H 0.105667 0.490318 0.608691 0.079 Uiso 1 1 calc R U . . .
H1N H 0.493(4) 0.499(3) 0.569(2) 0.034(9) Uiso 1 1 d D . . . .

loop_
_atom_site_aniso_label
_atom_site_aniso_U_11
_atom_site_aniso_U_22
_atom_site_aniso_U_33
_atom_site_aniso_U_23
_atom_site_aniso_U_13
_atom_site_aniso_U_12
S1 0.0239(4) 0.0214(3) 0.0366(4) -0.0007(4) 0.0113(3) -0.0008(3)
N1 0.0243(14) 0.0226(12) 0.0292(14) 0.0019(11) 0.0072(11) -0.0008(10)
N2 0.0429(19) 0.0490(18) 0.0561(19) -0.0046(16) 0.0283(16) -0.0021(14)
O1 0.0297(13) 0.0354(12) 0.0491(14) -0.0136(11) 0.0165(11) 0.0001(10)
O2 0.096(3) 0.066(2) 0.112(3) 0.050(2) 0.066(2) 0.041(2)
O3 0.0476(15) 0.0389(13) 0.0637(17) 0.0133(13) 0.0303(13) 0.0100(12)
C1 0.0255(17) 0.0218(14) 0.0285(16) 0.0002(13) 0.0094(13) 0.0000(12)
C2 0.0300(18) 0.0254(15) 0.0301(17) -0.0012(13) 0.0070(14) -0.0033(13)
C3 0.0289(18) 0.0320(16) 0.0281(16) 0.0009(14) 0.0080(13) -0.0009(14)
C4 0.0295(16) 0.0256(16) 0.0316(15) 0.0019(14) 0.0109(13) 0.0001(13)
C5 0.0282(19) 0.045(2) 0.0402(19) 0.0022(16) 0.0082(15) 0.0010(15)
C6 0.031(2) 0.089(3) 0.046(2) 0.011(2) 0.0048(17) 0.010(2)
C7 0.034(2) 0.048(2) 0.0304(17) 0.0019(16) 0.0055(14) 0.0029(16)
C8 0.050(2) 0.047(2) 0.0302(19) 0.0076(16) 0.0131(17) 0.0104(18)
C9 0.051(2) 0.042(2) 0.051(2) 0.0080(17) 0.0265(19) 0.0028(17)
C10 0.136(5) 0.137(5) 0.073(3) -0.043(4) 0.073(4) -0.066(5)
C11 0.066(3) 0.128(5) 0.067(3) 0.013(3) 0.026(3) -0.026(3)
C12 0.0264(18) 0.0288(16) 0.0352(18) -0.0008(14) 0.0074(15) -0.0030(13)
C13 0.0248(18) 0.0335(17) 0.0387(19) -0.0057(15) 0.0101(14) 0.0047(13)
C14 0.030(2) 0.046(2) 0.069(2) -0.0133(18) 0.0176(18) -0.0036(16)
C15 0.043(2) 0.049(2) 0.047(2) 0.0076(19) 0.0062(18) 0.0099(17)
C16 0.035(2) 0.066(3) 0.056(2) -0.021(2) 0.0156(19) 0.0095(19)

loop_
_atom_type_symbol
_atom_type_description
_atom_type_scat_dispersion_real
_atom_type_scat_dispersion_imag
_atom_type_scat_source
C C 0.0033 0.0016 'International Tables Vol C Tables 4.2.6.8 and 6.1.1.4'
H H 0.0000 0.0000 'International Tables Vol C Tables 4.2.6.8 and 6.1.1.4'
N N 0.0061 0.0033 'International Tables Vol C Tables 4.2.6.8 and 6.1.1.4'
O O 0.0106 0.0060 'International Tables Vol C Tables 4.2.6.8 and 6.1.1.4'
S S 0.1246 0.1234 'International Tables Vol C Tables 4.2.6.8 and 6.1.1.4'

loop_
_geom_angle_atom_site_label_1
_geom_angle_atom_site_label_2
_geom_angle_atom_site_label_3
_geom_angle
_geom_angle_site_symmetry_1
_geom_angle_site_symmetry_3
_geom_angle_publ_flag
O1 S1 N1 111.81(13) . . ?
O1 S1 C13 106.31(14) . . ?
N1 S1 C13 97.36(13) . . ?
C1 N1 S1 116.26(19) . . ?
C8 O3 C9 118.9(3) . . ?
N1 C1 C12 112.6(3) . . ?
N1 C1 C2 115.4(2) . . ?
C12 C1 C2 111.1(3) . . ?
N1 C1 C4 117.2(2) . . ?
C12 C1 C4 110.6(3) . . ?
C2 C1 C4 87.6(2) . . ?
C3 C2 C1 89.1(2) . . ?
C2 C3 C4 88.2(2) . . ?
C2 C3 C5 120.7(3) . . ?
C4 C3 C5 117.9(3) . . ?
C2 C3 C7 123.9(3) . . ?
C4 C3 C7 120.8(3) . . ?
C5 C3 C7 88.7(2) . . ?
C3 C4 C1 88.6(2) . . ?
C6 C5 C3 89.5(3) . . ?
C5 C6 C7 90.3(3) . . ?
C8 C7 C6 117.9(3) . . ?
C8 C7 C3 115.2(3) . . ?
C6 C7 C3 88.8(2) . . ?
O2 C8 O3 123.6(4) . . ?
O2 C8 C7 124.6(4) . . ?
O3 C8 C7 111.7(3) . . ?
O3 C9 C10 107.3(3) . . ?
O3 C9 C11 107.4(3) . . ?
C10 C9 C11 112.7(4) . . ?
N2 C12 C1 179.3(3) . . ?
C15 C13 C16 112.7(3) . . ?
C15 C13 C14 110.4(3) . . ?
C16 C13 C14 110.8(3) . . ?
C15 C13 S1 110.1(2) . . ?
C16 C13 S1 108.6(2) . . ?
C14 C13 S1 103.9(2) . . ?

loop_
_geom_bond_atom_site_label_1
_geom_bond_atom_site_label_2
_geom_bond_distance
_geom_bond_site_symmetry_2
_geom_bond_publ_flag
S1 O1 1.492(2) . ?
S1 N1 1.666(3) . ?
S1 C13 1.841(3) . ?
N1 C1 1.449(4) . ?
N2 C12 1.142(4) . ?
O2 C8 1.194(5) . ?
O3 C8 1.317(4) . ?
O3 C9 1.470(4) . ?
C1 C12 1.470(4) . ?
C1 C2 1.543(4) . ?
C1 C4 1.551(4) . ?
C2 C3 1.535(4) . ?
C3 C4 1.541(4) . ?
C3 C5 1.543(5) . ?
C3 C7 1.554(4) . ?
C5 C6 1.523(5) . ?
C6 C7 1.532(5) . ?
C7 C8 1.493(5) . ?
C9 C10 1.483(6) . ?
C9 C11 1.487(6) . ?
C13 C15 1.506(5) . ?
C13 C16 1.514(4) . ?
C13 C14 1.527(4) . ?

loop_
_geom_hbond_atom_site_label_D
_geom_hbond_atom_site_label_H
_geom_hbond_atom_site_label_A
_geom_hbond_distance_DH
_geom_hbond_distance_HA
_geom_hbond_distance_DA
_geom_hbond_angle_DHA
_geom_hbond_site_symmetry_A
N1 H1N O1_$1 0.901(13) 2.10(2) 2.869(3) 143(3) 2_656
